data_7004298
loop_
_publ_author_name
'Santillan, Guillermo A.'
'Carrano, Carl J.'

_publ_section_title
;
 Nickel(ii), copper(ii), and cobalt(ii) solid-state structures formed
 through hydrogen bonding with ditopic heteroscorpionate ligands
;
_journal_issue 30
_journal_name_full 'Dalton Transactions'
_journal_page_first 3995
_journal_page_last 4005
_journal_paper_doi 10.1039/B805253K
_journal_year 2008
_chemical_formula_sum 'C48 H58 Cu2 F12 N14 O8 P2'
_chemical_formula_weight 1376.12
_chemical_name_systematic
;
?
;
_space_group_IT_number 15
_symmetry_cell_setting monoclinic
_symmetry_space_group_name_Hall '-C 2yc'
_symmetry_space_group_name_H-M 'C 1 2/c 1'
_atom_sites_solution_hydrogens geom
_atom_sites_solution_primary direct
_atom_sites_solution_secondary difmap
_audit_creation_method SHELXL-97
_cell_angle_alpha 90.00
_cell_angle_beta 93.655(9)
_cell_angle_gamma 90.00
_cell_formula_units_Z 4
_cell_length_a 31.159(6)
_cell_length_b 12.940(2)
_cell_length_c 15.606(3)
_cell_measurement_reflns_used 9827
_cell_measurement_temperature 240(2)
_cell_measurement_theta_max 25.43
_cell_measurement_theta_min 2.51
_cell_volume 6280(2)
_computing_cell_refinement 'Bruker SMART'
_computing_data_collection 'Bruker SMART'
_computing_data_reduction 'Bruker SAINT'
_computing_molecular_graphics 'Bruker SHELXTL'
_computing_publication_material 'Bruker SHELXTL'
_computing_structure_refinement 'SHELXL-97 (Sheldrick, 1997)'
_computing_structure_solution 'SHELXS-97 (Sheldrick, 1990)'
_diffrn_ambient_temperature 240(2)
_diffrn_measured_fraction_theta_full 0.998
_diffrn_measured_fraction_theta_max 0.998
_diffrn_measurement_device_type 'CCD area detector'
_diffrn_measurement_method 'phi and omega scans'
_diffrn_radiation_monochromator graphite
_diffrn_radiation_source 'fine-focus sealed tube'
_diffrn_radiation_type MoK\a
_diffrn_radiation_wavelength 0.71073
_diffrn_reflns_av_R_equivalents 0.0337
_diffrn_reflns_av_sigmaI/netI 0.0229
_diffrn_reflns_limit_h_max 38
_diffrn_reflns_limit_h_min -38
_diffrn_reflns_limit_k_max 15
_diffrn_reflns_limit_k_min -15
_diffrn_reflns_limit_l_max 12
_diffrn_reflns_limit_l_min -19
_diffrn_reflns_number 51794
_diffrn_reflns_theta_full 25.99
_diffrn_reflns_theta_max 25.99
_diffrn_reflns_theta_min 2.17
_exptl_absorpt_coefficient_mu 0.823
_exptl_absorpt_correction_T_max 0.8527
_exptl_absorpt_correction_T_min 0.8527
_exptl_absorpt_correction_type multi-scan
_exptl_absorpt_process_details SADABS
_exptl_crystal_colour blue
_exptl_crystal_density_diffrn 1.456
_exptl_crystal_density_meas ?
_exptl_crystal_density_method .
_exptl_crystal_description plate
_exptl_crystal_F_000 2815
_exptl_crystal_size_max 0.20
_exptl_crystal_size_mid 0.20
_exptl_crystal_size_min 0.20
_refine_diff_density_max 0.925
_refine_diff_density_min -0.495
_refine_diff_density_rms 0.081
_refine_ls_extinction_method none
_refine_ls_goodness_of_fit_ref 1.045
_refine_ls_hydrogen_treatment constr
_refine_ls_matrix_type full
_refine_ls_number_parameters 397
_refine_ls_number_reflns 6159
_refine_ls_number_restraints 0
_refine_ls_restrained_S_all 1.045
_refine_ls_R_factor_all 0.0687
_refine_ls_R_factor_gt 0.0512
_refine_ls_shift/su_max 0.007
_refine_ls_shift/su_mean 0.001
_refine_ls_structure_factor_coef Fsqd
_refine_ls_weighting_details 'calc w=1/[\s^2^(Fo^2^)+(0.0912P)^2^+18.9823P] where P=(Fo^2^+2Fc^2^)/3'
_refine_ls_weighting_scheme calc
_refine_ls_wR_factor_gt 0.1473
_refine_ls_wR_factor_ref 0.1655
_reflns_number_gt 4870
_reflns_number_total 6159
_reflns_threshold_expression >2sigma(I)
_cod_data_source_file B805253K.txt
_cod_data_source_block gs60a
_cod_original_sg_symbol_H-M C2/c
_cod_database_code 7004298

loop_
_symmetry_equiv_pos_as_xyz
'x, y, z'
'-x, y, -z+1/2'
'x+1/2, y+1/2, z'
'-x+1/2, y+1/2, -z+1/2'
'-x, -y, -z'
'x, -y, z-1/2'
'-x+1/2, -y+1/2, -z'
'x+1/2, -y+1/2, z-1/2'

loop_
_atom_site_label
_atom_site_type_symbol
_atom_site_fract_x
_atom_site_fract_y
_atom_site_fract_z
_atom_site_U_iso_or_equiv
_atom_site_adp_type
_atom_site_occupancy
_atom_site_symmetry_multiplicity
_atom_site_calc_flag
_atom_site_refinement_flags
_atom_site_disorder_assembly
_atom_site_disorder_group
Cu1 Cu -0.108079(12) 0.43419(3) 0.23576(2) 0.03189(16) Uani 1 1 d . . .
N1 N 0.08124(8) 0.2992(2) 0.29267(16) 0.0306(6) Uani 1 1 d . . .
N2 N 0.07631(8) 0.2761(2) 0.37674(16) 0.0315(6) Uani 1 1 d . . .
N3 N 0.15117(9) 0.4116(2) 0.36535(18) 0.0361(6) Uani 1 1 d . . .
N4 N 0.13672(9) 0.3654(2) 0.43640(17) 0.0362(6) Uani 1 1 d . . .
N5 N -0.15048(10) 0.3756(3) 0.3414(2) 0.0499(8) Uani 1 1 d . . .
O1 O -0.05631(7) 0.46304(18) 0.30980(15) 0.0350(5) Uani 1 1 d . . .
O2 O -0.06468(8) 0.6274(2) 0.35016(18) 0.0484(7) Uani 1 1 d . . .
O3 O -0.12915(9) 0.5736(2) 0.25105(19) 0.0498(7) Uani 1 1 d . . .
H3B H -0.1118 0.6061 0.2833 0.075 Uiso 1 1 calc R . .
C1 C 0.04678(13) 0.1390(3) 0.4694(3) 0.0489(9) Uani 1 1 d . . .
H1B H 0.0564 0.1860 0.5151 0.073 Uiso 1 1 calc R . .
H1C H 0.0612 0.0731 0.4777 0.073 Uiso 1 1 calc R . .
H1D H 0.0160 0.1292 0.4703 0.073 Uiso 1 1 calc R . .
C2 C 0.05709(10) 0.1834(3) 0.3853(2) 0.0358(7) Uani 1 1 d . . .
C3 C 0.04995(11) 0.1457(3) 0.3039(2) 0.0390(8) Uani 1 1 d . . .
H3C H 0.0372 0.0820 0.2885 0.047 Uiso 1 1 calc R . .
C4 C 0.06510(10) 0.2190(3) 0.2483(2) 0.0332(7) Uani 1 1 d . . .
C5 C 0.06456(12) 0.2153(3) 0.1529(2) 0.0435(8) Uani 1 1 d . . .
H5A H 0.0774 0.2779 0.1318 0.065 Uiso 1 1 calc R . .
H5B H 0.0351 0.2097 0.1292 0.065 Uiso 1 1 calc R . .
H5C H 0.0809 0.1558 0.1355 0.065 Uiso 1 1 calc R . .
C6 C 0.16309(14) 0.2843(4) 0.5750(2) 0.0561(11) Uani 1 1 d . . .
H6A H 0.1326 0.2733 0.5806 0.084 Uiso 1 1 calc R . .
H6B H 0.1747 0.3263 0.6224 0.084 Uiso 1 1 calc R . .
H6C H 0.1778 0.2182 0.5755 0.084 Uiso 1 1 calc R . .
C7 C 0.16944(11) 0.3381(3) 0.4928(2) 0.0393(8) Uani 1 1 d . . .
C8 C 0.20601(12) 0.3699(3) 0.4571(3) 0.0471(9) Uani 1 1 d . . .
H8A H 0.2342 0.3627 0.4815 0.057 Uiso 1 1 calc R . .
C9 C 0.19403(11) 0.4148(3) 0.3779(2) 0.0407(8) Uani 1 1 d . . .
C10 C 0.22230(12) 0.4627(3) 0.3151(3) 0.0519(10) Uani 1 1 d . . .
H10A H 0.2048 0.4872 0.2656 0.078 Uiso 1 1 calc R . .
H10B H 0.2426 0.4117 0.2968 0.078 Uiso 1 1 calc R . .
H10C H 0.2378 0.5203 0.3420 0.078 Uiso 1 1 calc R . .
C11 C 0.09063(10) 0.3512(3) 0.4409(2) 0.0340(7) Uani 1 1 d . . .
H11A H 0.0853 0.3229 0.4982 0.041 Uiso 1 1 calc R . .
C12 C 0.06637(10) 0.4526(3) 0.4294(2) 0.0309(7) Uani 1 1 d . . .
C13 C 0.08495(11) 0.5448(3) 0.4586(2) 0.0403(8) Uani 1 1 d . . .
H13A H 0.1130 0.5448 0.4848 0.048 Uiso 1 1 calc R . .
C14 C 0.06242(12) 0.6361(3) 0.4491(2) 0.0441(9) Uani 1 1 d . . .
H14A H 0.0754 0.6983 0.4682 0.053 Uiso 1 1 calc R . .
C15 C 0.02115(11) 0.6373(3) 0.4121(2) 0.0392(8) Uani 1 1 d . . .
H15A H 0.0061 0.7000 0.4055 0.047 Uiso 1 1 calc R . .
C16 C 0.00195(10) 0.5457(3) 0.38465(19) 0.0308(7) Uani 1 1 d . . .
C17 C 0.02445(10) 0.4538(3) 0.39266(19) 0.0300(7) Uani 1 1 d . . .
H17A H 0.0114 0.3919 0.3733 0.036 Uiso 1 1 calc R . .
C18 C -0.04339(10) 0.5466(3) 0.3454(2) 0.0322(7) Uani 1 1 d . . .
C19 C -0.21180(16) 0.3595(5) 0.4438(3) 0.0704(14) Uani 1 1 d . . .
H19A H -0.2346 0.4072 0.4256 0.14(3) Uiso 1 1 calc R . .
H19B H -0.2011 0.3763 0.5019 0.10(2) Uiso 1 1 calc R . .
H19C H -0.2229 0.2895 0.4422 0.096(19) Uiso 1 1 calc R . .
C20 C -0.17710(12) 0.3679(3) 0.3866(2) 0.0430(8) Uani 1 1 d . . .
C21 C 0.0820(4) 0.1368(8) 0.7524(7) 0.136(3) Uani 1 1 d . . .
H21A H 0.0725 0.1967 0.7835 0.27(8) Uiso 1 1 calc R . .
H21B H 0.1063 0.1555 0.7200 0.33(9) Uiso 1 1 calc R . .
H21C H 0.0903 0.0823 0.7928 0.27(7) Uiso 1 1 calc R . .
C22 C 0.0475(3) 0.1010(6) 0.6948(5) 0.100(2) Uani 1 1 d . . .
C23 C 0.2181(2) 0.1797(4) 0.2612(3) 0.0690(13) Uani 1 1 d . . .
C24 C 0.1772(2) 0.1358(6) 0.2780(5) 0.098(2) Uani 1 1 d . . .
H24A H 0.1561 0.1906 0.2813 0.16(4) Uiso 1 1 calc R . .
H24B H 0.1796 0.0987 0.3321 0.19(4) Uiso 1 1 calc R . .
H24C H 0.1681 0.0886 0.2321 0.20(5) Uiso 1 1 calc R . .
P1 P 0.33825(4) 0.45216(9) 0.00329(8) 0.0560(3) Uani 1 1 d . . .
F6 F 0.30832(17) 0.5480(4) -0.0001(4) 0.150(2) Uani 1 1 d . . .
F5 F 0.36338(19) 0.3489(4) 0.0076(4) 0.170(3) Uani 1 1 d . . .
F4 F 0.36118(16) 0.4872(3) -0.0775(3) 0.1216(14) Uani 1 1 d . . .
F3 F 0.36947(16) 0.5145(6) 0.0618(3) 0.176(3) Uani 1 1 d . . .
F2 F 0.31565(14) 0.4162(3) 0.0876(3) 0.1017(12) Uani 1 1 d . . .
F1 F 0.30205(19) 0.3962(5) -0.0521(4) 0.162(2) Uani 1 1 d . . .
N7 N 0.24944(18) 0.2138(4) 0.2451(4) 0.0924(15) Uani 1 1 d . . .
N6 N 0.0174(3) 0.0749(6) 0.6505(4) 0.137(3) Uani 1 1 d . . .
O4 O 0.32673(13) 0.2057(3) 0.1500(3) 0.0925(13) Uani 1 1 d . . .

loop_
_atom_site_aniso_label
_atom_site_aniso_U_11
_atom_site_aniso_U_22
_atom_site_aniso_U_33
_atom_site_aniso_U_23
_atom_site_aniso_U_13
_atom_site_aniso_U_12
Cu1 0.0274(2) 0.0392(3) 0.0288(2) -0.00185(16) -0.00075(16) 0.00398(16)
N1 0.0284(13) 0.0393(15) 0.0243(13) 0.0015(11) 0.0033(10) 0.0008(11)
N2 0.0322(14) 0.0375(15) 0.0250(13) 0.0015(11) 0.0038(11) 0.0035(12)
N3 0.0291(14) 0.0469(16) 0.0319(15) -0.0023(12) -0.0001(11) 0.0001(12)
N4 0.0285(14) 0.0519(18) 0.0279(14) -0.0001(12) -0.0005(11) 0.0049(12)
N5 0.0400(17) 0.068(2) 0.0418(18) 0.0029(16) 0.0063(15) -0.0031(16)
O1 0.0288(11) 0.0399(13) 0.0353(12) -0.0056(10) -0.0046(9) 0.0029(10)
O2 0.0412(14) 0.0432(15) 0.0592(17) -0.0138(12) -0.0089(12) 0.0138(12)
O3 0.0467(15) 0.0478(15) 0.0530(16) -0.0095(12) -0.0117(13) 0.0138(12)
C1 0.054(2) 0.048(2) 0.046(2) 0.0113(17) 0.0152(18) 0.0042(18)
C2 0.0318(17) 0.0380(18) 0.0382(18) 0.0064(14) 0.0073(14) 0.0075(14)
C3 0.0394(19) 0.0349(18) 0.043(2) -0.0011(15) 0.0054(15) -0.0004(14)
C4 0.0287(16) 0.0383(18) 0.0329(17) -0.0037(14) 0.0028(13) 0.0029(13)
C5 0.047(2) 0.052(2) 0.0318(18) -0.0094(16) 0.0047(15) -0.0061(17)
C6 0.052(2) 0.078(3) 0.037(2) 0.001(2) -0.0075(17) 0.022(2)
C7 0.0344(18) 0.049(2) 0.0337(18) -0.0084(15) -0.0066(14) 0.0113(15)
C8 0.0318(18) 0.060(2) 0.048(2) -0.0094(18) -0.0103(16) 0.0061(17)
C9 0.0302(17) 0.047(2) 0.045(2) -0.0102(16) -0.0018(15) -0.0009(15)
C10 0.0336(19) 0.059(2) 0.064(3) -0.003(2) 0.0069(18) -0.0087(17)
C11 0.0284(16) 0.049(2) 0.0251(15) 0.0001(14) 0.0008(12) 0.0039(14)
C12 0.0285(16) 0.0417(18) 0.0226(15) -0.0036(13) 0.0025(12) 0.0027(13)
C13 0.0317(17) 0.054(2) 0.0346(18) -0.0128(16) -0.0036(14) -0.0009(15)
C14 0.042(2) 0.044(2) 0.046(2) -0.0153(16) 0.0017(16) -0.0063(16)
C15 0.0404(19) 0.0389(19) 0.0386(19) -0.0075(15) 0.0046(15) 0.0014(15)
C16 0.0310(16) 0.0403(18) 0.0214(14) -0.0027(13) 0.0044(12) 0.0010(13)
C17 0.0295(16) 0.0373(17) 0.0232(15) -0.0029(13) 0.0027(12) -0.0007(13)
C18 0.0307(16) 0.0380(18) 0.0280(16) 0.0014(13) 0.0035(13) 0.0038(13)
C19 0.060(3) 0.089(4) 0.066(3) -0.006(3) 0.032(2) -0.003(3)
C20 0.0371(19) 0.050(2) 0.041(2) 0.0000(16) 0.0029(16) 0.0013(16)
C21 0.146(8) 0.107(6) 0.148(7) 0.032(6) -0.043(7) -0.041(6)
C22 0.136(6) 0.087(4) 0.078(5) 0.026(4) 0.023(4) -0.006(4)
C23 0.070(3) 0.067(3) 0.069(3) -0.006(3) -0.005(3) 0.026(3)
C24 0.081(4) 0.108(5) 0.107(5) 0.024(5) 0.014(4) 0.012(4)
P1 0.0525(6) 0.0540(7) 0.0612(7) 0.0038(5) 0.0007(5) -0.0014(5)
F6 0.148(4) 0.120(4) 0.183(5) 0.047(3) 0.028(4) 0.069(3)
F5 0.195(5) 0.149(4) 0.176(5) 0.052(4) 0.080(4) 0.114(4)
F4 0.160(4) 0.124(3) 0.086(3) 0.011(2) 0.051(2) -0.017(3)
F3 0.125(4) 0.291(7) 0.115(3) -0.064(4) 0.025(3) -0.135(5)
F2 0.123(3) 0.089(2) 0.098(3) 0.0166(19) 0.038(2) -0.009(2)
F1 0.165(5) 0.185(5) 0.128(4) -0.015(4) -0.038(3) -0.076(4)
N7 0.072(3) 0.085(3) 0.119(4) -0.016(3) -0.003(3) 0.018(3)
N6 0.209(9) 0.138(6) 0.067(4) 0.020(4) 0.024(5) -0.047(6)
O4 0.082(2) 0.086(3) 0.107(3) 0.045(2) -0.014(2) 0.010(2)

loop_
_atom_type_symbol
_atom_type_description
_atom_type_scat_dispersion_real
_atom_type_scat_dispersion_imag
_atom_type_scat_source
C C 0.0033 0.0016 'International Tables Vol C Tables 4.2.6.8 and 6.1.1.4'
H H 0.0000 0.0000 'International Tables Vol C Tables 4.2.6.8 and 6.1.1.4'
Cu Cu 0.3201 1.2651 'International Tables Vol C Tables 4.2.6.8 and 6.1.1.4'
F F 0.0171 0.0103 'International Tables Vol C Tables 4.2.6.8 and 6.1.1.4'
N N 0.0061 0.0033 'International Tables Vol C Tables 4.2.6.8 and 6.1.1.4'
O O 0.0106 0.0060 'International Tables Vol C Tables 4.2.6.8 and 6.1.1.4'
P P 0.1023 0.0942 'International Tables Vol C Tables 4.2.6.8 and 6.1.1.4'

loop_
_geom_angle_atom_site_label_1
_geom_angle_atom_site_label_2
_geom_angle_atom_site_label_3
_geom_angle
_geom_angle_site_symmetry_1
_geom_angle_site_symmetry_3
_geom_angle_publ_flag
O3 Cu1 O1 91.30(11) . . ?
O3 Cu1 N1 171.83(12) . 2 ?
O1 Cu1 N1 87.54(10) . 2 ?
O3 Cu1 N3 90.99(12) . 2 ?
O1 Cu1 N3 165.07(11) . 2 ?
N1 Cu1 N3 88.11(11) 2 2 ?
O3 Cu1 N5 90.23(13) . . ?
O1 Cu1 N5 97.39(11) . . ?
N1 Cu1 N5 97.94(12) 2 . ?
N3 Cu1 N5 97.36(11) 2 . ?
C4 N1 N2 105.6(3) . . ?
C4 N1 Cu1 135.8(2) . 2 ?
N2 N1 Cu1 118.6(2) . 2 ?
C2 N2 N1 111.5(3) . . ?
C2 N2 C11 130.4(3) . . ?
N1 N2 C11 118.1(3) . . ?
C9 N3 N4 105.8(3) . . ?
C9 N3 Cu1 135.7(3) . 2 ?
N4 N3 Cu1 117.4(2) . 2 ?
C7 N4 N3 111.8(3) . . ?
C7 N4 C11 129.9(3) . . ?
N3 N4 C11 118.3(3) . . ?
C20 N5 Cu1 162.7(3) . . ?
C18 O1 Cu1 130.3(2) . . ?
Cu1 O3 H3B 109.5 . . ?
C2 C1 H1B 109.5 . . ?
C2 C1 H1C 109.5 . . ?
H1B C1 H1C 109.5 . . ?
C2 C1 H1D 109.5 . . ?
H1B C1 H1D 109.5 . . ?
H1C C1 H1D 109.5 . . ?
N2 C2 C3 105.8(3) . . ?
N2 C2 C1 123.5(3) . . ?
C3 C2 C1 130.7(3) . . ?
C2 C3 C4 107.2(3) . . ?
C2 C3 H3C 126.4 . . ?
C4 C3 H3C 126.4 . . ?
N1 C4 C3 109.9(3) . . ?
N1 C4 C5 121.8(3) . . ?
C3 C4 C5 128.3(3) . . ?
C4 C5 H5A 109.5 . . ?
C4 C5 H5B 109.5 . . ?
H5A C5 H5B 109.5 . . ?
C4 C5 H5C 109.5 . . ?
H5A C5 H5C 109.5 . . ?
H5B C5 H5C 109.5 . . ?
C7 C6 H6A 109.5 . . ?
C7 C6 H6B 109.5 . . ?
H6A C6 H6B 109.5 . . ?
C7 C6 H6C 109.5 . . ?
H6A C6 H6C 109.5 . . ?
H6B C6 H6C 109.5 . . ?
N4 C7 C8 105.7(3) . . ?
N4 C7 C6 123.3(3) . . ?
C8 C7 C6 131.0(3) . . ?
C7 C8 C9 107.7(3) . . ?
C7 C8 H8A 126.1 . . ?
C9 C8 H8A 126.1 . . ?
N3 C9 C8 109.0(3) . . ?
N3 C9 C10 122.8(3) . . ?
C8 C9 C10 128.2(3) . . ?
C9 C10 H10A 109.5 . . ?
C9 C10 H10B 109.5 . . ?
H10A C10 H10B 109.5 . . ?
C9 C10 H10C 109.5 . . ?
H10A C10 H10C 109.5 . . ?
H10B C10 H10C 109.5 . . ?
N2 C11 N4 108.3(3) . . ?
N2 C11 C12 111.7(3) . . ?
N4 C11 C12 111.7(3) . . ?
N2 C11 H11A 108.3 . . ?
N4 C11 H11A 108.3 . . ?
C12 C11 H11A 108.3 . . ?
C13 C12 C17 119.1(3) . . ?
C13 C12 C11 120.6(3) . . ?
C17 C12 C11 120.3(3) . . ?
C14 C13 C12 120.2(3) . . ?
C14 C13 H13A 119.9 . . ?
C12 C13 H13A 119.9 . . ?
C13 C14 C15 120.7(3) . . ?
C13 C14 H14A 119.7 . . ?
C15 C14 H14A 119.7 . . ?
C14 C15 C16 119.7(3) . . ?
C14 C15 H15A 120.2 . . ?
C16 C15 H15A 120.2 . . ?
C15 C16 C17 120.1(3) . . ?
C15 C16 C18 119.8(3) . . ?
C17 C16 C18 120.1(3) . . ?
C16 C17 C12 120.3(3) . . ?
C16 C17 H17A 119.9 . . ?
C12 C17 H17A 119.9 . . ?
O2 C18 O1 126.0(3) . . ?
O2 C18 C16 118.2(3) . . ?
O1 C18 C16 115.8(3) . . ?
C20 C19 H19A 109.5 . . ?
C20 C19 H19B 109.5 . . ?
H19A C19 H19B 109.5 . . ?
C20 C19 H19C 109.5 . . ?
H19A C19 H19C 109.5 . . ?
H19B C19 H19C 109.5 . . ?
N5 C20 C19 178.9(5) . . ?
C22 C21 H21A 109.5 . . ?
C22 C21 H21B 109.5 . . ?
H21A C21 H21B 109.5 . . ?
C22 C21 H21C 109.5 . . ?
H21A C21 H21C 109.5 . . ?
H21B C21 H21C 109.5 . . ?
N6 C22 C21 175.8(11) . . ?
N7 C23 C24 177.6(7) . . ?
C23 C24 H24A 109.5 . . ?
C23 C24 H24B 109.5 . . ?
H24A C24 H24B 109.5 . . ?
C23 C24 H24C 109.5 . . ?
H24A C24 H24C 109.5 . . ?
H24B C24 H24C 109.5 . . ?
F3 P1 F6 87.5(4) . . ?
F3 P1 F5 97.4(4) . . ?
F6 P1 F5 173.4(3) . . ?
F3 P1 F1 173.2(4) . . ?
F6 P1 F1 86.6(4) . . ?
F5 P1 F1 88.2(4) . . ?
F3 P1 F4 91.3(3) . . ?
F6 P1 F4 92.6(3) . . ?
F5 P1 F4 91.7(3) . . ?
F1 P1 F4 92.3(3) . . ?
F3 P1 F2 87.6(2) . . ?
F6 P1 F2 88.0(3) . . ?
F5 P1 F2 87.8(2) . . ?
F1 P1 F2 88.8(3) . . ?
F4 P1 F2 178.8(3) . . ?

loop_
_geom_bond_atom_site_label_1
_geom_bond_atom_site_label_2
_geom_bond_distance
_geom_bond_site_symmetry_2
_geom_bond_publ_flag
Cu1 O3 1.939(3) . ?
Cu1 O1 1.959(2) . ?
Cu1 N1 1.999(3) 2 ?
Cu1 N3 2.027(3) 2 ?
Cu1 N5 2.306(3) . ?
N1 C4 1.328(4) . ?
N1 N2 1.364(4) . ?
N1 Cu1 1.999(3) 2 ?
N2 C2 1.352(4) . ?
N2 C11 1.445(4) . ?
N3 C9 1.338(4) . ?
N3 N4 1.361(4) . ?
N3 Cu1 2.027(3) 2 ?
N4 C7 1.351(4) . ?
N4 C11 1.454(4) . ?
N5 C20 1.127(5) . ?
O1 C18 1.269(4) . ?
O2 C18 1.244(4) . ?
O3 H3B 0.8300 . ?
C1 C2 1.487(5) . ?
C1 H1B 0.9700 . ?
C1 H1C 0.9700 . ?
C1 H1D 0.9700 . ?
C2 C3 1.365(5) . ?
C3 C4 1.389(5) . ?
C3 H3C 0.9400 . ?
C4 C5 1.488(5) . ?
C5 H5A 0.9700 . ?
C5 H5B 0.9700 . ?
C5 H5C 0.9700 . ?
C6 C7 1.483(6) . ?
C6 H6A 0.9700 . ?
C6 H6B 0.9700 . ?
C6 H6C 0.9700 . ?
C7 C8 1.363(5) . ?
C8 C9 1.395(6) . ?
C8 H8A 0.9400 . ?
C9 C10 1.494(6) . ?
C10 H10A 0.9700 . ?
C10 H10B 0.9700 . ?
C10 H10C 0.9700 . ?
C11 C12 1.520(5) . ?
C11 H11A 0.9900 . ?
C12 C13 1.390(5) . ?
C12 C17 1.392(4) . ?
C13 C14 1.378(5) . ?
C13 H13A 0.9400 . ?
C14 C15 1.376(5) . ?
C14 H14A 0.9400 . ?
C15 C16 1.383(5) . ?
C15 H15A 0.9400 . ?
C16 C17 1.382(5) . ?
C16 C18 1.504(5) . ?
C17 H17A 0.9400 . ?
C19 C20 1.450(6) . ?
C19 H19A 0.9700 . ?
C19 H19B 0.9700 . ?
C19 H19C 0.9700 . ?
C21 C22 1.433(11) . ?
C21 H21A 0.9700 . ?
C21 H21B 0.9700 . ?
C21 H21C 0.9700 . ?
C22 N6 1.178(10) . ?
C23 N7 1.115(7) . ?
C23 C24 1.435(9) . ?
C24 H24A 0.9700 . ?
C24 H24B 0.9700 . ?
C24 H24C 0.9700 . ?
P1 F3 1.523(4) . ?
P1 F6 1.551(4) . ?
P1 F5 1.548(4) . ?
P1 F1 1.555(4) . ?
P1 F4 1.555(4) . ?
P1 F2 1.601(4) . ?
